data_7101409
loop_
_publ_author_name
'Dario Braga'
'Stefano Giaffreda'
F.Grepioni

_publ_section_title
;
Mechanochemical Preparation of Hybrid
Organometallic-Organic Macrocyclic Adducts with Long Chain Dicarboxylic
Acids
;
_journal_issue 37
_journal_name_full 'Chemical Communications'
_journal_paper_doi 10.1039/b608691h
_journal_year 2006
_chemical_formula_sum 'C60 H68 Fe2 N4 O8'
_chemical_formula_weight 1084.88
_chemical_name_systematic
;
?
;
_space_group_IT_number 2
_symmetry_cell_setting triclinic
_symmetry_space_group_name_Hall '-P 1'
_symmetry_space_group_name_H-M 'P -1'
_atom_sites_solution_hydrogens geom
_atom_sites_solution_primary direct
_atom_sites_solution_secondary difmap
_audit_creation_method SHELXL-97
_cell_angle_alpha 96.076(3)
_cell_angle_beta 102.689(3)
_cell_angle_gamma 105.048(3)
_cell_formula_units_Z 2
_cell_length_a 11.028(2)
_cell_length_b 13.747(3)
_cell_length_c 18.765(4)
_cell_measurement_temperature 293(2)
_cell_volume 2639.6(9)
_computing_structure_refinement 'SHELXL-97 (Sheldrick, 1997)'
_computing_structure_solution 'SHELXS-97 (Sheldrick, 1990)'
_diffrn_ambient_temperature 293(2)
_diffrn_measured_fraction_theta_full 0.974
_diffrn_measured_fraction_theta_max 0.974
_diffrn_radiation_monochromator graphite
_diffrn_radiation_source 'fine-focus sealed tube'
_diffrn_radiation_type MoK\a
_diffrn_radiation_wavelength 0.71073
_diffrn_reflns_av_R_equivalents 0.0390
_diffrn_reflns_av_sigmaI/netI 0.0577
_diffrn_reflns_limit_h_max 10
_diffrn_reflns_limit_h_min -10
_diffrn_reflns_limit_k_max 13
_diffrn_reflns_limit_k_min -13
_diffrn_reflns_limit_l_max 18
_diffrn_reflns_limit_l_min -18
_diffrn_reflns_number 12282
_diffrn_reflns_theta_full 20.66
_diffrn_reflns_theta_max 20.66
_diffrn_reflns_theta_min 1.56
_exptl_absorpt_coefficient_mu 0.610
_exptl_absorpt_correction_T_max 1.000
_exptl_absorpt_correction_T_min 0.791
_exptl_absorpt_correction_type psi-scan
_exptl_crystal_colour red
_exptl_crystal_density_diffrn 1.365
_exptl_crystal_density_method 'not measured'
_exptl_crystal_description prism
_exptl_crystal_F_000 1144
_exptl_crystal_size_max 0.28
_exptl_crystal_size_mid 0.20
_exptl_crystal_size_min 0.18
_refine_diff_density_max 1.501
_refine_diff_density_min -0.296
_refine_diff_density_rms 0.095
_refine_ls_extinction_method none
_refine_ls_goodness_of_fit_ref 0.966
_refine_ls_hydrogen_treatment mixed
_refine_ls_matrix_type full
_refine_ls_number_parameters 647
_refine_ls_number_reflns 5277
_refine_ls_number_restraints 0
_refine_ls_restrained_S_all 0.966
_refine_ls_R_factor_all 0.1013
_refine_ls_R_factor_gt 0.0694
_refine_ls_shift/su_max 0.000
_refine_ls_shift/su_mean 0.000
_refine_ls_structure_factor_coef Fsqd
_refine_ls_weighting_details 'calc w=1/[\s^2^(Fo^2^)+(0.1223P)^2^+8.8720P] where P=(Fo^2^+2Fc^2^)/3'
_refine_ls_weighting_scheme calc
_refine_ls_wR_factor_gt 0.1877
_refine_ls_wR_factor_ref 0.2152
_reflns_number_gt 3619
_reflns_number_total 5277
_reflns_threshold_expression >2sigma(I)
_cod_data_source_file b608691h.txt
_cod_depositor_comments
;
The following automatic conversions were performed:
'_symmetry_cell_setting' value 'Triclinic' changed to 'triclinic'
according to '/home/saulius/struct/CIF-dictionaries/cif_core.dic'
dictionary named 'cif_core.dic' version 2.4.1 from
2010-06-29.

'_exptl_absorpt_correction_type' value 'Psi-scan' changed to
'psi-scan' according to
'/home/saulius/struct/CIF-dictionaries/cif_core.dic' dictionary named
'cif_core.dic' version 2.4.1 from 2010-06-29.

Automatic conversion script
Id: cif_fix_enum 1527 2010-12-29 10:47:43Z saulius 
;
_cod_original_sg_symbol_H-M P-1
_cod_database_code 7101409

loop_
_symmetry_equiv_pos_as_xyz
'x, y, z'
'-x, -y, -z'

loop_
_atom_site_label
_atom_site_type_symbol
_atom_site_fract_x
_atom_site_fract_y
_atom_site_fract_z
_atom_site_U_iso_or_equiv
_atom_site_adp_type
_atom_site_occupancy
_atom_site_symmetry_multiplicity
_atom_site_calc_flag
_atom_site_refinement_flags
H200 H 0.317(10) -0.043(8) 0.398(6) 0.11(3) Uiso 1 1 d .
H300 H 0.173(13) 0.801(11) -0.053(7) 0.16(5) Uiso 1 1 d .
H600 H 0.330(14) 1.008(12) 0.112(8) 0.19(7) Uiso 1 1 d .
H700 H 0.178(15) 0.125(13) 0.547(9) 0.21(7) Uiso 1 1 d .
Fe1 Fe 0.20978(11) 0.65813(8) 0.68531(6) 0.0419(4) Uani 1 1 d .
C21 C 0.3204(4) 0.6079(4) 0.6229(3) 0.049(2) Uani 1 1 d G
H21 H 0.4092 0.6353 0.6288 0.059 Uiso 1 1 calc R
C22 C 0.2610(7) 0.5289(4) 0.6581(3) 0.068(3) Uani 1 1 d G
H22 H 0.3040 0.4954 0.6910 0.081 Uiso 1 1 calc R
C23 C 0.1243(6) 0.5100(4) 0.6341(3) 0.063(3) Uani 1 1 d G
H23 H 0.0621 0.4620 0.6485 0.076 Uiso 1 1 calc R
C24 C 0.0992(4) 0.5774(4) 0.5841(3) 0.051(2) Uani 1 1 d G
H24 H 0.0178 0.5812 0.5601 0.062 Uiso 1 1 calc R
C25 C 0.2205(5) 0.6379(4) 0.5772(3) 0.0387(19) Uani 1 1 d G
C26 C 0.2409(8) 0.7182(6) 0.5304(4) 0.041(2) Uani 1 1 d .
C27 C 0.1420(8) 0.7552(6) 0.4969(4) 0.050(2) Uani 1 1 d .
H27 H 0.0585 0.7289 0.5024 0.059 Uiso 1 1 calc R
C28 C 0.1670(9) 0.8310(7) 0.4554(5) 0.052(2) Uani 1 1 d .
H28 H 0.0989 0.8546 0.4327 0.062 Uiso 1 1 calc R
C29 C 0.3791(9) 0.8365(7) 0.4787(5) 0.055(2) Uani 1 1 d .
H29 H 0.4620 0.8644 0.4730 0.066 Uiso 1 1 calc R
C30 C 0.3607(8) 0.7606(6) 0.5202(4) 0.044(2) Uani 1 1 d .
H30 H 0.4303 0.7377 0.5415 0.052 Uiso 1 1 calc R
C31 C 0.1013(4) 0.7361(4) 0.7298(3) 0.054(2) Uani 1 1 d G
H31 H 0.0152 0.7324 0.7089 0.064 Uiso 1 1 calc R
C32 C 0.1449(6) 0.6733(4) 0.7789(3) 0.065(3) Uani 1 1 d G
H32 H 0.0923 0.6212 0.7959 0.078 Uiso 1 1 calc R
C33 C 0.2829(6) 0.7041(4) 0.7976(3) 0.061(3) Uani 1 1 d G
H33 H 0.3365 0.6756 0.8290 0.074 Uiso 1 1 calc R
C34 C 0.3246(4) 0.7859(4) 0.7600(3) 0.048(2) Uani 1 1 d G
H34 H 0.4103 0.8205 0.7625 0.058 Uiso 1 1 calc R
C35 C 0.2124(5) 0.8057(4) 0.7181(3) 0.0395(19) Uani 1 1 d G
C36 C 0.2106(8) 0.8865(5) 0.6720(4) 0.0367(19) Uani 1 1 d .
C37 C 0.0963(8) 0.9089(6) 0.6426(4) 0.047(2) Uani 1 1 d .
H37 H 0.0183 0.8722 0.6506 0.056 Uiso 1 1 calc R
C38 C 0.0996(9) 0.9863(7) 0.6013(5) 0.053(2) Uani 1 1 d .
H38 H 0.0219 1.0004 0.5822 0.063 Uiso 1 1 calc R
C39 C 0.3154(9) 1.0206(6) 0.6168(5) 0.056(2) Uani 1 1 d .
H39 H 0.3920 1.0596 0.6086 0.067 Uiso 1 1 calc R
C40 C 0.3236(8) 0.9455(6) 0.6589(5) 0.049(2) Uani 1 1 d .
H40 H 0.4031 0.9344 0.6782 0.059 Uiso 1 1 calc R
N1 N 0.2062(8) 1.0417(5) 0.5871(4) 0.0524(18) Uani 1 1 d .
N2 N 0.2844(8) 0.8720(5) 0.4463(4) 0.0556(19) Uani 1 1 d .
Fe2 Fe 0.21192(12) 0.29455(8) 0.81461(7) 0.0505(4) Uani 1 1 d .
C41 C 0.1072(6) 0.1693(5) 0.7363(4) 0.079(3) Uani 1 1 d G
H41 H 0.0204 0.1334 0.7297 0.095 Uiso 1 1 calc R
C42 C 0.1545(10) 0.2539(6) 0.7024(3) 0.094(4) Uani 1 1 d G
H42 H 0.1042 0.2831 0.6697 0.112 Uiso 1 1 calc R
C43 C 0.2923(9) 0.2861(5) 0.7273(4) 0.103(5) Uani 1 1 d G
H43 H 0.3480 0.3400 0.7137 0.123 Uiso 1 1 calc R
C44 C 0.3301(6) 0.2213(5) 0.7765(4) 0.089(4) Uani 1 1 d G
H44 H 0.4148 0.2255 0.8008 0.106 Uiso 1 1 calc R
C45 C 0.2157(7) 0.1491(4) 0.7821(3) 0.057(2) Uani 1 1 d G
C46 C 0.2098(9) 0.0653(6) 0.8257(4) 0.048(2) Uani 1 1 d .
C47 C 0.3245(9) 0.0511(6) 0.8664(5) 0.058(2) Uani 1 1 d .
H47 H 0.4055 0.0944 0.8676 0.070 Uiso 1 1 calc R
C48 C 0.3121(11) -0.0308(7) 0.9051(5) 0.065(3) Uani 1 1 d .
H48 H 0.3884 -0.0401 0.9322 0.078 Uiso 1 1 calc R
C49 C 0.0975(11) -0.0805(7) 0.8666(5) 0.066(3) Uani 1 1 d .
H49 H 0.0181 -0.1264 0.8651 0.079 Uiso 1 1 calc R
C50 C 0.0965(9) -0.0020(7) 0.8272(5) 0.058(2) Uani 1 1 d .
H50 H 0.0179 0.0051 0.8015 0.069 Uiso 1 1 calc R
C51 C 0.0975(5) 0.3165(5) 0.8840(4) 0.068(3) Uani 1 1 d G
H51 H 0.0183 0.2723 0.8848 0.081 Uiso 1 1 calc R
C52 C 0.1153(8) 0.3961(6) 0.8414(3) 0.089(4) Uani 1 1 d G
H52 H 0.0498 0.4132 0.8094 0.107 Uiso 1 1 calc R
C53 C 0.2507(9) 0.4450(4) 0.8562(4) 0.083(3) Uani 1 1 d G
H53 H 0.2895 0.4998 0.8356 0.099 Uiso 1 1 calc R
C54 C 0.3167(6) 0.3957(5) 0.9079(4) 0.072(3) Uani 1 1 d G
H54 H 0.4061 0.4124 0.9272 0.087 Uiso 1 1 calc R
C55 C 0.2220(7) 0.3162(4) 0.9251(3) 0.053(2) Uani 1 1 d G
C56 C 0.2455(9) 0.2433(6) 0.9747(4) 0.049(2) Uani 1 1 d .
C57 C 0.3719(9) 0.2455(6) 1.0094(5) 0.057(2) Uani 1 1 d .
H57 H 0.4422 0.2945 1.0023 0.068 Uiso 1 1 calc R
C58 C 0.3925(10) 0.1758(8) 1.0536(5) 0.066(3) Uani 1 1 d .
H58 H 0.4778 0.1774 1.0746 0.079 Uiso 1 1 calc R
C59 C 0.1776(11) 0.1048(7) 1.0363(5) 0.067(3) Uani 1 1 d .
H59 H 0.1094 0.0565 1.0460 0.081 Uiso 1 1 calc R
C60 C 0.1484(9) 0.1713(7) 0.9897(5) 0.062(3) Uani 1 1 d .
H60 H 0.0621 0.1669 0.9686 0.075 Uiso 1 1 calc R
N3 N 0.2037(9) -0.0950(5) 0.9064(4) 0.059(2) Uani 1 1 d .
N4 N 0.2982(9) 0.1064(6) 1.0680(4) 0.063(2) Uani 1 1 d .
C1 C 0.2270(11) 0.7021(7) -0.0018(5) 0.059(2) Uani 1 1 d .
C2 C 0.1730(9) 0.6056(6) 0.0260(5) 0.060(2) Uani 1 1 d .
H2A H 0.1141 0.6183 0.0549 0.072 Uiso 1 1 calc R
H2B H 0.1219 0.5534 -0.0165 0.072 Uiso 1 1 calc R
C3 C 0.2684(9) 0.5634(6) 0.0720(5) 0.057(2) Uani 1 1 d .
H3A H 0.3260 0.6169 0.1121 0.068 Uiso 1 1 calc R
H3B H 0.3207 0.5418 0.0418 0.068 Uiso 1 1 calc R
C4 C 0.2043(8) 0.4736(6) 0.1045(5) 0.057(2) Uani 1 1 d .
H4A H 0.1475 0.4201 0.0641 0.069 Uiso 1 1 calc R
H4B H 0.1504 0.4952 0.1336 0.069 Uiso 1 1 calc R
C5 C 0.2985(9) 0.4283(6) 0.1536(5) 0.058(2) Uani 1 1 d .
H5A H 0.3509 0.4045 0.1243 0.069 Uiso 1 1 calc R
H5B H 0.3566 0.4817 0.1936 0.069 Uiso 1 1 calc R
C6 C 0.2301(9) 0.3407(6) 0.1861(5) 0.064(3) Uani 1 1 d .
H6A H 0.1801 0.3655 0.2165 0.077 Uiso 1 1 calc R
H6B H 0.1693 0.2890 0.1459 0.077 Uiso 1 1 calc R
C7 C 0.3197(8) 0.2913(6) 0.2327(5) 0.054(2) Uani 1 1 d .
H7A H 0.3779 0.3422 0.2742 0.065 Uiso 1 1 calc R
H7B H 0.3725 0.2692 0.2029 0.065 Uiso 1 1 calc R
C8 C 0.2500(9) 0.2000(6) 0.2624(5) 0.058(2) Uani 1 1 d .
H8A H 0.1972 0.2219 0.2922 0.069 Uiso 1 1 calc R
H8B H 0.1920 0.1489 0.2209 0.069 Uiso 1 1 calc R
C9 C 0.3390(8) 0.1522(6) 0.3082(5) 0.057(2) Uani 1 1 d .
H9A H 0.3899 0.1293 0.2775 0.069 Uiso 1 1 calc R
H9B H 0.3990 0.2047 0.3481 0.069 Uiso 1 1 calc R
C10 C 0.2788(10) 0.0648(7) 0.3412(5) 0.052(2) Uani 1 1 d .
O1 O 0.1678(7) 0.0387(6) 0.3406(4) 0.087(2) Uani 1 1 d .
O2 O 0.3625(6) 0.0199(5) 0.3727(4) 0.0698(19) Uani 1 1 d .
O3 O 0.1398(7) 0.7383(6) -0.0356(4) 0.081(2) Uani 1 1 d .
O4 O 0.3403(8) 0.7394(7) 0.0071(6) 0.125(4) Uani 1 1 d .
C11 C 0.2892(12) 0.9105(7) 0.1695(5) 0.063(3) Uani 1 1 d .
C12 C 0.3501(9) 0.8429(7) 0.2127(5) 0.066(3) Uani 1 1 d .
H12A H 0.3889 0.8071 0.1809 0.079 Uiso 1 1 calc R
H12B H 0.4201 0.8860 0.2535 0.079 Uiso 1 1 calc R
C13 C 0.2648(9) 0.7662(7) 0.2433(5) 0.063(3) Uani 1 1 d .
H13A H 0.1963 0.7206 0.2029 0.076 Uiso 1 1 calc R
H13B H 0.2245 0.8008 0.2749 0.076 Uiso 1 1 calc R
C14 C 0.3385(9) 0.7032(6) 0.2882(5) 0.059(2) Uani 1 1 d .
H14A H 0.3806 0.6706 0.2566 0.070 Uiso 1 1 calc R
H14B H 0.4062 0.7493 0.3287 0.070 Uiso 1 1 calc R
C15 C 0.2570(9) 0.6225(6) 0.3195(5) 0.059(2) Uani 1 1 d .
H15A H 0.1900 0.5756 0.2790 0.071 Uiso 1 1 calc R
H15B H 0.2140 0.6548 0.3508 0.071 Uiso 1 1 calc R
C16 C 0.3324(8) 0.5616(6) 0.3648(5) 0.054(2) Uani 1 1 d .
H16A H 0.3718 0.5262 0.3331 0.065 Uiso 1 1 calc R
H16B H 0.4017 0.6084 0.4042 0.065 Uiso 1 1 calc R
C17 C 0.2473(8) 0.4838(6) 0.3986(5) 0.054(2) Uani 1 1 d .
H17A H 0.2116 0.5204 0.4318 0.065 Uiso 1 1 calc R
H17B H 0.1749 0.4406 0.3590 0.065 Uiso 1 1 calc R
C18 C 0.3122(8) 0.4155(6) 0.4411(5) 0.056(2) Uani 1 1 d .
H18A H 0.3829 0.4572 0.4821 0.068 Uiso 1 1 calc R
H18B H 0.3483 0.3779 0.4088 0.068 Uiso 1 1 calc R
C19 C 0.2147(8) 0.3401(6) 0.4708(5) 0.053(2) Uani 1 1 d .
H19A H 0.1883 0.3789 0.5077 0.063 Uiso 1 1 calc R
H19B H 0.1381 0.3076 0.4303 0.063 Uiso 1 1 calc R
C20 C 0.2606(10) 0.2569(7) 0.5051(4) 0.050(2) Uani 1 1 d .
O5 O 0.1748(8) 0.8986(6) 0.1498(5) 0.099(3) Uani 1 1 d .
O6 O 0.3747(7) 0.9848(6) 0.1541(5) 0.090(2) Uani 1 1 d .
O7 O 0.1680(6) 0.1964(5) 0.5257(3) 0.0657(18) Uani 1 1 d .
O8 O 0.3653(7) 0.2469(5) 0.5108(5) 0.095(3) Uani 1 1 d .

loop_
_atom_site_aniso_label
_atom_site_aniso_U_11
_atom_site_aniso_U_22
_atom_site_aniso_U_33
_atom_site_aniso_U_23
_atom_site_aniso_U_13
_atom_site_aniso_U_12
Fe1 0.0583(8) 0.0327(7) 0.0390(7) 0.0121(5) 0.0152(6) 0.0159(6)
C21 0.054(5) 0.050(5) 0.052(5) 0.011(4) 0.016(4) 0.026(5)
C22 0.111(9) 0.054(6) 0.058(6) 0.024(5) 0.026(6) 0.048(6)
C23 0.107(9) 0.033(5) 0.054(6) 0.002(5) 0.037(6) 0.016(5)
C24 0.063(6) 0.043(5) 0.045(5) 0.001(4) 0.020(4) 0.007(5)
C25 0.049(5) 0.035(5) 0.037(5) 0.005(4) 0.010(4) 0.021(4)
C26 0.048(5) 0.046(5) 0.034(5) 0.005(4) 0.014(4) 0.021(4)
C27 0.054(6) 0.068(6) 0.042(5) 0.022(5) 0.024(4) 0.030(5)
C28 0.055(6) 0.065(6) 0.052(6) 0.020(5) 0.016(5) 0.040(5)
C29 0.055(6) 0.063(6) 0.055(6) 0.015(5) 0.024(5) 0.021(5)
C30 0.044(5) 0.042(5) 0.046(5) 0.010(4) 0.013(4) 0.012(4)
C31 0.067(6) 0.047(5) 0.052(6) 0.012(4) 0.024(5) 0.015(5)
C32 0.100(8) 0.047(6) 0.052(6) 0.013(5) 0.037(6) 0.013(6)
C33 0.109(9) 0.045(6) 0.035(5) 0.018(4) 0.017(5) 0.026(6)
C34 0.063(6) 0.039(5) 0.040(5) 0.010(4) 0.004(4) 0.019(4)
C35 0.051(5) 0.033(5) 0.037(5) 0.007(4) 0.014(4) 0.012(4)
C36 0.053(5) 0.021(4) 0.035(5) 0.000(4) 0.012(4) 0.010(4)
C37 0.055(6) 0.042(5) 0.054(5) 0.020(4) 0.023(4) 0.022(4)
C38 0.057(6) 0.054(6) 0.058(6) 0.017(5) 0.015(5) 0.034(5)
C39 0.050(6) 0.052(6) 0.071(6) 0.023(5) 0.027(5) 0.012(5)
C40 0.049(6) 0.038(5) 0.066(6) 0.019(5) 0.016(4) 0.015(4)
N1 0.066(5) 0.042(4) 0.059(5) 0.023(4) 0.020(4) 0.024(4)
N2 0.077(6) 0.050(5) 0.054(5) 0.025(4) 0.025(4) 0.030(4)
Fe2 0.0705(9) 0.0361(8) 0.0533(8) 0.0152(6) 0.0201(6) 0.0235(6)
C41 0.115(9) 0.052(6) 0.058(6) 0.004(5) 0.002(6) 0.024(6)
C42 0.191(14) 0.054(7) 0.050(6) 0.018(5) 0.032(8) 0.054(8)
C43 0.192(14) 0.078(8) 0.105(10) 0.061(8) 0.106(10) 0.076(9)
C44 0.123(10) 0.056(7) 0.140(10) 0.048(7) 0.093(8) 0.053(7)
C45 0.086(7) 0.040(5) 0.060(6) 0.012(5) 0.031(5) 0.034(5)
C46 0.068(6) 0.036(5) 0.050(5) 0.017(4) 0.023(5) 0.025(5)
C47 0.059(6) 0.046(6) 0.075(7) 0.017(5) 0.025(5) 0.018(5)
C48 0.076(7) 0.053(6) 0.065(6) 0.007(5) -0.001(5) 0.036(6)
C49 0.085(8) 0.037(6) 0.073(7) 0.014(5) 0.027(6) 0.005(5)
C50 0.060(6) 0.053(6) 0.066(6) 0.019(5) 0.020(5) 0.020(5)
C51 0.086(8) 0.078(7) 0.065(6) 0.031(6) 0.028(6) 0.054(6)
C52 0.129(11) 0.079(8) 0.082(8) 0.019(7) 0.028(7) 0.067(8)
C53 0.159(12) 0.028(5) 0.066(7) 0.013(5) 0.032(7) 0.029(7)
C54 0.089(7) 0.046(6) 0.068(7) 0.005(5) 0.005(6) 0.013(6)
C55 0.077(7) 0.036(5) 0.052(6) 0.010(4) 0.020(5) 0.022(5)
C56 0.072(7) 0.033(5) 0.045(5) 0.008(4) 0.016(5) 0.017(5)
C57 0.057(6) 0.044(6) 0.061(6) 0.008(5) 0.012(5) 0.005(5)
C58 0.074(7) 0.061(7) 0.066(7) 0.014(6) 0.007(5) 0.032(6)
C59 0.075(8) 0.060(7) 0.070(7) 0.015(6) 0.036(6) 0.009(6)
C60 0.065(6) 0.065(6) 0.053(6) 0.023(5) 0.012(5) 0.010(6)
N3 0.078(6) 0.040(5) 0.058(5) 0.012(4) 0.011(5) 0.015(5)
N4 0.091(7) 0.056(5) 0.045(5) 0.021(4) 0.014(5) 0.025(5)
C1 0.072(7) 0.058(6) 0.054(6) 0.017(5) 0.016(5) 0.029(6)
C2 0.072(6) 0.052(6) 0.064(6) 0.025(5) 0.024(5) 0.021(5)
C3 0.073(6) 0.046(5) 0.057(6) 0.019(4) 0.016(5) 0.025(5)
C4 0.072(6) 0.046(5) 0.053(6) 0.012(4) 0.009(5) 0.020(5)
C5 0.081(7) 0.041(5) 0.055(6) 0.017(4) 0.014(5) 0.024(5)
C6 0.067(6) 0.049(6) 0.066(6) 0.016(5) 0.007(5) 0.007(5)
C7 0.074(6) 0.044(5) 0.052(5) 0.014(4) 0.012(5) 0.030(5)
C8 0.071(6) 0.047(5) 0.062(6) 0.023(5) 0.012(5) 0.026(5)
C9 0.043(5) 0.054(6) 0.076(6) 0.031(5) 0.011(5) 0.011(5)
C10 0.052(6) 0.052(6) 0.055(6) 0.017(5) 0.014(5) 0.018(5)
O1 0.054(5) 0.106(6) 0.119(6) 0.063(5) 0.032(4) 0.030(4)
O2 0.058(4) 0.065(4) 0.098(5) 0.049(4) 0.022(4) 0.023(4)
O3 0.085(5) 0.073(5) 0.097(5) 0.053(4) 0.022(4) 0.028(4)
O4 0.065(5) 0.127(7) 0.208(10) 0.110(7) 0.046(6) 0.033(5)
C11 0.084(8) 0.048(6) 0.065(6) 0.025(5) 0.027(6) 0.018(6)
C12 0.066(6) 0.056(6) 0.076(7) 0.026(5) 0.018(5) 0.014(5)
C13 0.073(6) 0.051(6) 0.070(6) 0.020(5) 0.017(5) 0.023(5)
C14 0.074(6) 0.042(5) 0.065(6) 0.017(5) 0.027(5) 0.014(5)
C15 0.073(6) 0.042(5) 0.067(6) 0.027(5) 0.018(5) 0.015(5)
C16 0.065(6) 0.045(5) 0.055(6) 0.013(4) 0.022(5) 0.010(5)
C17 0.060(6) 0.045(5) 0.053(5) 0.009(4) 0.010(4) 0.010(5)
C18 0.062(6) 0.044(5) 0.069(6) 0.020(5) 0.027(5) 0.014(5)
C19 0.051(5) 0.049(5) 0.063(6) 0.021(5) 0.016(4) 0.020(5)
C20 0.053(6) 0.054(6) 0.052(6) 0.018(4) 0.014(5) 0.028(5)
O5 0.065(5) 0.108(6) 0.132(7) 0.068(5) 0.019(5) 0.025(5)
O6 0.076(5) 0.085(5) 0.115(6) 0.062(5) 0.019(5) 0.020(4)
O7 0.063(4) 0.069(4) 0.082(5) 0.044(4) 0.032(4) 0.025(4)
O8 0.065(5) 0.087(5) 0.163(8) 0.072(5) 0.045(5) 0.041(4)

loop_
_atom_type_symbol
_atom_type_description
_atom_type_scat_dispersion_real
_atom_type_scat_dispersion_imag
_atom_type_scat_source
C C 0.0033 0.0016 'International Tables Vol C Tables 4.2.6.8 and 6.1.1.4'
H H 0.0000 0.0000 'International Tables Vol C Tables 4.2.6.8 and 6.1.1.4'
N N 0.0061 0.0033 'International Tables Vol C Tables 4.2.6.8 and 6.1.1.4'
O O 0.0106 0.0060 'International Tables Vol C Tables 4.2.6.8 and 6.1.1.4'
Fe Fe 0.3463 0.8444 'International Tables Vol C Tables 4.2.6.8 and 6.1.1.4'

loop_
_geom_angle_atom_site_label_1
_geom_angle_atom_site_label_2
_geom_angle_atom_site_label_3
_geom_angle
C23 Fe1 C24 40.78(10)
C23 Fe1 C22 40.69(10)
C24 Fe1 C22 68.42(12)
C23 Fe1 C35 154.5(3)
C24 Fe1 C35 121.0(2)
C22 Fe1 C35 164.2(3)
C23 Fe1 C31 119.0(2)
C24 Fe1 C31 107.9(2)
C22 Fe1 C31 153.1(3)
C35 Fe1 C31 40.58(10)
C23 Fe1 C34 162.5(2)
C24 Fe1 C34 155.9(2)
C22 Fe1 C34 126.1(2)
C35 Fe1 C34 40.56(9)
C31 Fe1 C34 68.23(12)
C23 Fe1 C32 106.1(2)
C24 Fe1 C32 125.3(2)
C22 Fe1 C32 118.3(2)
C35 Fe1 C32 68.24(12)
C31 Fe1 C32 40.58(10)
C34 Fe1 C32 68.22(12)
C23 Fe1 C33 124.5(2)
C24 Fe1 C33 162.2(2)
C22 Fe1 C33 106.7(2)
C35 Fe1 C33 68.22(12)
C31 Fe1 C33 68.23(12)
C34 Fe1 C33 40.55(10)
C32 Fe1 C33 40.56(10)
C23 Fe1 C25 68.39(12)
C24 Fe1 C25 40.63(9)
C22 Fe1 C25 68.20(12)
C35 Fe1 C25 109.73(18)
C31 Fe1 C25 127.4(2)
C34 Fe1 C25 121.6(2)
C32 Fe1 C25 163.7(3)
C33 Fe1 C25 155.2(3)
C23 Fe1 C21 68.30(12)
C24 Fe1 C21 68.25(12)
C22 Fe1 C21 40.49(10)
C35 Fe1 C21 127.9(2)
C31 Fe1 C21 165.0(2)
C34 Fe1 C21 109.0(2)
C32 Fe1 C21 153.5(2)
C33 Fe1 C21 119.9(2)
C25 Fe1 C21 40.45(9)
C22 C21 C25 108.0
C22 C21 Fe1 69.4(2)
C25 C21 Fe1 69.6(2)
C22 C21 H21 126.0
C25 C21 H21 126.0
Fe1 C21 H21 126.6
C21 C22 C23 108.0
C21 C22 Fe1 70.1(2)
C23 C22 Fe1 69.3(2)
C21 C22 H22 126.0
C23 C22 H22 126.0
Fe1 C22 H22 126.2
C22 C23 C24 108.0
C22 C23 Fe1 70.1(2)
C24 C23 Fe1 69.7(2)
C22 C23 H23 126.0
C24 C23 H23 126.0
Fe1 C23 H23 125.8
C25 C24 C23 108.0
C25 C24 Fe1 70.1(2)
C23 C24 Fe1 69.5(2)
C25 C24 H24 126.0
C23 C24 H24 126.0
Fe1 C24 H24 125.9
C24 C25 C21 108.0
C24 C25 C26 126.6(5)
C21 C25 C26 125.4(5)
C24 C25 Fe1 69.2(2)
C21 C25 Fe1 70.0(2)
C26 C25 Fe1 126.7(4)
C30 C26 C27 116.8(7)
C30 C26 C25 120.8(7)
C27 C26 C25 122.3(7)
C28 C27 C26 119.8(8)
C28 C27 H27 120.1
C26 C27 H27 120.1
N2 C28 C27 122.7(7)
N2 C28 H28 118.6
C27 C28 H28 118.6
N2 C29 C30 123.0(8)
N2 C29 H29 118.5
C30 C29 H29 118.5
C26 C30 C29 120.3(8)
C26 C30 H30 119.8
C29 C30 H30 119.8
C32 C31 C35 108.0
C32 C31 Fe1 69.7(2)
C35 C31 Fe1 69.7(2)
C32 C31 H31 126.0
C35 C31 H31 126.0
Fe1 C31 H31 126.1
C31 C32 C33 108.0
C31 C32 Fe1 69.7(2)
C33 C32 Fe1 69.8(2)
C31 C32 H32 126.0
C33 C32 H32 126.0
Fe1 C32 H32 126.1
C32 C33 C34 108.0
C32 C33 Fe1 69.7(2)
C34 C33 Fe1 69.7(2)
C32 C33 H33 126.0
C34 C33 H33 126.0
Fe1 C33 H33 126.2
C35 C34 C33 108.0
C35 C34 Fe1 69.7(2)
C33 C34 Fe1 69.7(2)
C35 C34 H34 126.0
C33 C34 H34 126.0
Fe1 C34 H34 126.2
C34 C35 C31 108.0
C34 C35 C36 126.3(5)
C31 C35 C36 125.7(5)
C34 C35 Fe1 69.8(2)
C31 C35 Fe1 69.7(2)
C36 C35 Fe1 127.4(4)
C40 C36 C37 117.3(7)
C40 C36 C35 121.5(7)
C37 C36 C35 121.1(7)
C38 C37 C36 119.2(8)
C38 C37 H37 120.4
C36 C37 H37 120.4
N1 C38 C37 124.1(8)
N1 C38 H38 117.9
C37 C38 H38 117.9
N1 C39 C40 124.9(8)
N1 C39 H39 117.6
C40 C39 H39 117.6
C39 C40 C36 118.5(8)
C39 C40 H40 120.7
C36 C40 H40 120.7
C38 N1 C39 115.9(7)
C29 N2 C28 117.3(7)
C54 Fe2 C42 151.4(3)
C54 Fe2 C53 41.01(11)
C42 Fe2 C53 116.7(3)
C54 Fe2 C41 167.1(3)
C42 Fe2 C41 40.87(12)
C53 Fe2 C41 150.3(3)
C54 Fe2 C43 118.4(3)
C42 Fe2 C43 40.89(12)
C53 Fe2 C43 107.4(2)
C41 Fe2 C43 68.75(15)
C54 Fe2 C55 40.93(11)
C42 Fe2 C55 165.6(4)
C53 Fe2 C55 68.78(14)
C41 Fe2 C55 128.2(3)
C43 Fe2 C55 152.8(4)
C54 Fe2 C45 129.3(3)
C42 Fe2 C45 68.69(14)
C53 Fe2 C45 167.4(3)
C41 Fe2 C45 40.77(11)
C43 Fe2 C45 68.65(14)
C55 Fe2 C45 108.9(2)
C54 Fe2 C44 109.0(3)
C42 Fe2 C44 68.72(15)
C53 Fe2 C44 128.7(3)
C41 Fe2 C44 68.63(14)
C43 Fe2 C44 40.80(12)
C55 Fe2 C44 119.4(3)
C45 Fe2 C44 40.73(11)
C54 Fe2 C52 68.70(14)
C42 Fe2 C52 106.4(2)
C53 Fe2 C52 40.75(11)
C41 Fe2 C52 116.8(3)
C43 Fe2 C52 127.2(3)
C55 Fe2 C52 68.44(14)
C45 Fe2 C52 151.1(3)
C44 Fe2 C52 166.1(3)
C54 Fe2 C51 68.61(14)
C42 Fe2 C51 126.9(3)
C53 Fe2 C51 68.49(14)
C41 Fe2 C51 107.3(3)
C43 Fe2 C51 165.1(3)
C55 Fe2 C51 40.63(11)
C45 Fe2 C51 118.4(3)
C44 Fe2 C51 152.7(3)
C52 Fe2 C51 40.52(11)
C42 C41 C45 108.0
C42 C41 Fe2 69.4(2)
C45 C41 Fe2 69.8(2)
C42 C41 H41 126.0
C45 C41 H41 126.0
Fe2 C41 H41 126.4
C43 C42 C41 108.0
C43 C42 Fe2 69.6(3)
C41 C42 Fe2 69.7(2)
C43 C42 H42 126.0
C41 C42 H42 126.0
Fe2 C42 H42 126.2
C44 C43 C42 108.0
C44 C43 Fe2 69.8(2)
C42 C43 Fe2 69.5(3)
C44 C43 H43 126.0
C42 C43 H43 126.0
Fe2 C43 H43 126.3
C43 C44 C45 108.0
C43 C44 Fe2 69.4(2)
C45 C44 Fe2 69.7(2)
C43 C44 H44 126.0
C45 C44 H44 126.0
Fe2 C44 H44 126.5
C44 C45 C41 108.0
C44 C45 C46 126.3(6)
C41 C45 C46 125.7(6)
C44 C45 Fe2 69.6(3)
C41 C45 Fe2 69.4(3)
C46 C45 Fe2 128.1(5)
C50 C46 C47 117.0(7)
C50 C46 C45 122.9(8)
C47 C46 C45 120.1(8)
C46 C47 C48 117.2(8)
C46 C47 H47 121.4
C48 C47 H47 121.4
N3 C48 C47 125.7(9)
N3 C48 H48 117.1
C47 C48 H48 117.1
N3 C49 C50 124.2(9)
N3 C49 H49 117.9
C50 C49 H49 117.9
C46 C50 C49 120.2(9)
C46 C50 H50 119.9
C49 C50 H50 119.9
C55 C51 C52 108.0
C55 C51 Fe2 69.1(2)
C52 C51 Fe2 69.6(2)
C55 C51 H51 126.0
C52 C51 H51 126.0
Fe2 C51 H51 126.9
C53 C52 C51 108.0
C53 C52 Fe2 69.0(2)
C51 C52 Fe2 69.9(2)
C53 C52 H52 126.0
C51 C52 H52 126.0
Fe2 C52 H52 126.7
C54 C53 C52 108.0
C54 C53 Fe2 69.3(2)
C52 C53 Fe2 70.3(3)
C54 C53 H53 126.0
C52 C53 H53 126.0
Fe2 C53 H53 126.0
C53 C54 C55 108.0
C53 C54 Fe2 69.7(2)
C55 C54 Fe2 70.1(2)
C53 C54 H54 126.0
C55 C54 H54 126.0
Fe2 C54 H54 125.8
C54 C55 C51 108.0
C54 C55 C56 127.1(6)
C51 C55 C56 124.8(6)
C54 C55 Fe2 69.0(2)
C51 C55 Fe2 70.3(2)
C56 C55 Fe2 125.0(5)
C60 C56 C57 116.3(8)
C60 C56 C55 123.2(8)
C57 C56 C55 120.5(8)
C58 C57 C56 120.0(9)
C58 C57 H57 120.0
C56 C57 H57 120.0
N4 C58 C57 123.5(9)
N4 C58 H58 118.3
C57 C58 H58 118.3
N4 C59 C60 123.2(9)
N4 C59 H59 118.4
C60 C59 H59 118.4
C56 C60 C59 120.0(9)
C56 C60 H60 120.0
C59 C60 H60 120.0
C48 N3 C49 115.6(8)
C58 N4 C59 117.0(8)
O4 C1 O3 124.3(9)
O4 C1 C2 122.3(9)
O3 C1 C2 113.4(9)
C3 C2 C1 116.9(8)
C3 C2 H2A 108.1
C1 C2 H2A 108.1
C3 C2 H2B 108.1
C1 C2 H2B 108.1
H2A C2 H2B 107.3
C2 C3 C4 112.8(7)
C2 C3 H3A 109.0
C4 C3 H3A 109.0
C2 C3 H3B 109.0
C4 C3 H3B 109.0
H3A C3 H3B 107.8
C3 C4 C5 114.9(7)
C3 C4 H4A 108.5
C5 C4 H4A 108.5
C3 C4 H4B 108.5
C5 C4 H4B 108.5
H4A C4 H4B 107.5
C6 C5 C4 112.9(7)
C6 C5 H5A 109.0
C4 C5 H5A 109.0
C6 C5 H5B 109.0
C4 C5 H5B 109.0
H5A C5 H5B 107.8
C7 C6 C5 114.5(7)
C7 C6 H6A 108.6
C5 C6 H6A 108.6
C7 C6 H6B 108.6
C5 C6 H6B 108.6
H6A C6 H6B 107.6
C6 C7 C8 114.3(7)
C6 C7 H7A 108.7
C8 C7 H7A 108.7
C6 C7 H7B 108.7
C8 C7 H7B 108.7
H7A C7 H7B 107.6
C9 C8 C7 113.8(7)
C9 C8 H8A 108.8
C7 C8 H8A 108.8
C9 C8 H8B 108.8
C7 C8 H8B 108.8
H8A C8 H8B 107.7
C10 C9 C8 117.1(7)
C10 C9 H9A 108.0
C8 C9 H9A 108.0
C10 C9 H9B 108.0
C8 C9 H9B 108.0
H9A C9 H9B 107.3
O1 C10 O2 123.0(8)
O1 C10 C9 124.2(8)
O2 C10 C9 112.8(8)
C10 O2 H200 112(5)
C1 O3 H300 115(8)
O5 C11 O6 122.8(9)
O5 C11 C12 124.7(9)
O6 C11 C12 112.5(10)
C13 C12 C11 117.1(8)
C13 C12 H12A 108.0
C11 C12 H12A 108.0
C13 C12 H12B 108.0
C11 C12 H12B 108.0
H12A C12 H12B 107.3
C12 C13 C14 112.5(7)
C12 C13 H13A 109.1
C14 C13 H13A 109.1
C12 C13 H13B 109.1
C14 C13 H13B 109.1
H13A C13 H13B 107.8
C15 C14 C13 115.1(7)
C15 C14 H14A 108.5
C13 C14 H14A 108.5
C15 C14 H14B 108.5
C13 C14 H14B 108.5
H14A C14 H14B 107.5
C14 C15 C16 114.3(7)
C14 C15 H15A 108.7
C16 C15 H15A 108.7
C14 C15 H15B 108.7
C16 C15 H15B 108.7
H15A C15 H15B 107.6
C17 C16 C15 112.7(7)
C17 C16 H16A 109.1
C15 C16 H16A 109.1
C17 C16 H16B 109.1
C15 C16 H16B 109.1
H16A C16 H16B 107.8
C18 C17 C16 116.5(7)
C18 C17 H17A 108.2
C16 C17 H17A 108.2
C18 C17 H17B 108.2
C16 C17 H17B 108.2
H17A C17 H17B 107.3
C17 C18 C19 110.8(7)
C17 C18 H18A 109.5
C19 C18 H18A 109.5
C17 C18 H18B 109.5
C19 C18 H18B 109.5
H18A C18 H18B 108.1
C20 C19 C18 116.8(7)
C20 C19 H19A 108.1
C18 C19 H19A 108.1
C20 C19 H19B 108.1
C18 C19 H19B 108.1
H19A C19 H19B 107.3
O8 C20 O7 124.6(8)
O8 C20 C19 124.7(9)
O7 C20 C19 110.7(8)
C11 O6 H600 107(9)
C20 O7 H700 122(8)

loop_
_geom_bond_atom_site_label_1
_geom_bond_atom_site_label_2
_geom_bond_distance
Fe1 C23 2.037(5)
Fe1 C24 2.039(5)
Fe1 C22 2.047(5)
Fe1 C35 2.048(5)
Fe1 C31 2.047(6)
Fe1 C34 2.049(5)
Fe1 C32 2.048(5)
Fe1 C33 2.049(5)
Fe1 C25 2.051(5)
Fe1 C21 2.056(6)
C21 C22 1.4200
C21 C25 1.4200
C21 H21 0.9300
C22 C23 1.4200
C22 H22 0.9300
C23 C24 1.4200
C23 H23 0.9300
C24 C25 1.4200
C24 H24 0.9300
C25 C26 1.484(9)
C26 C30 1.363(10)
C26 C27 1.378(10)
C27 C28 1.373(11)
C27 H27 0.9300
C28 N2 1.327(10)
C28 H28 0.9300
C29 N2 1.322(10)
C29 C30 1.367(11)
C29 H29 0.9300
C30 H30 0.9300
C31 C32 1.4200
C31 C35 1.4200
C31 H31 0.9300
C32 C33 1.4200
C32 H32 0.9300
C33 C34 1.4200
C33 H33 0.9300
C34 C35 1.4200
C34 H34 0.9300
C35 C36 1.480(8)
C36 C40 1.387(10)
C36 C37 1.385(10)
C37 C38 1.379(11)
C37 H37 0.9300
C38 N1 1.323(10)
C38 H38 0.9300
C39 N1 1.330(10)
C39 C40 1.373(11)
C39 H39 0.9300
C40 H40 0.9300
Fe2 C54 2.024(6)
Fe2 C42 2.031(6)
Fe2 C53 2.030(6)
Fe2 C41 2.036(7)
Fe2 C43 2.034(6)
Fe2 C55 2.038(6)
Fe2 C45 2.041(6)
Fe2 C44 2.040(6)
Fe2 C52 2.048(6)
Fe2 C51 2.053(6)
C41 C42 1.4200
C41 C45 1.4200
C41 H41 0.9300
C42 C43 1.4200
C42 H42 0.9300
C43 C44 1.4200
C43 H43 0.9300
C44 C45 1.4200
C44 H44 0.9300
C45 C46 1.479(9)
C46 C50 1.356(11)
C46 C47 1.398(11)
C47 C48 1.397(12)
C47 H47 0.9300
C48 N3 1.295(12)
C48 H48 0.9300
C49 N3 1.319(11)
C49 C50 1.372(12)
C49 H49 0.9300
C50 H50 0.9300
C51 C55 1.4200
C51 C52 1.4200
C51 H51 0.9300
C52 C53 1.4200
C52 H52 0.9300
C53 C54 1.4200
C53 H53 0.9300
C54 C55 1.4200
C54 H54 0.9300
C55 C56 1.472(9)
C56 C60 1.359(12)
C56 C57 1.394(12)
C57 C58 1.362(12)
C57 H57 0.9300
C58 N4 1.315(12)
C58 H58 0.9300
C59 N4 1.326(12)
C59 C60 1.379(12)
C59 H59 0.9300
C60 H60 0.9300
C1 O4 1.187(11)
C1 O3 1.273(11)
C1 C2 1.504(12)
C2 C3 1.487(11)
C2 H2A 0.9700
C2 H2B 0.9700
C3 C4 1.513(11)
C3 H3A 0.9700
C3 H3B 0.9700
C4 C5 1.533(11)
C4 H4A 0.9700
C4 H4B 0.9700
C5 C6 1.509(11)
C5 H5A 0.9700
C5 H5B 0.9700
C6 C7 1.516(11)
C6 H6A 0.9700
C6 H6B 0.9700
C7 C8 1.521(11)
C7 H7A 0.9700
C7 H7B 0.9700
C8 C9 1.490(11)
C8 H8A 0.9700
C8 H8B 0.9700
C9 C10 1.480(11)
C9 H9A 0.9700
C9 H9B 0.9700
C10 O1 1.179(10)
C10 O2 1.310(10)
O2 H200 1.10(11)
O3 H300 0.97(14)
C11 O5 1.196(11)
C11 O6 1.302(11)
C11 C12 1.488(12)
C12 C13 1.476(12)
C12 H12A 0.9700
C12 H12B 0.9700
C13 C14 1.529(11)
C13 H13A 0.9700
C13 H13B 0.9700
C14 C15 1.495(11)
C14 H14A 0.9700
C14 H14B 0.9700
C15 C16 1.523(11)
C15 H15A 0.9700
C15 H15B 0.9700
C16 C17 1.520(11)
C16 H16A 0.9700
C16 H16B 0.9700
C17 C18 1.511(11)
C17 H17A 0.9700
C17 H17B 0.9700
C18 C19 1.532(11)
C18 H18A 0.9700
C18 H18B 0.9700
C19 C20 1.514(11)
C19 H19A 0.9700
C19 H19B 0.9700
C20 O8 1.181(10)
C20 O7 1.297(10)
O6 H600 0.97(15)
O7 H700 1.12(17)
